data_4510264
loop_
_publ_author_name
'Anio\/la, Michalina'
'Olejniczak, Anna'
'Katrusiak, Andrzej'

_publ_section_title
;
 Pressure-Induced Solvate Crystallization of 1,4-Diazabicyclo[2.2.2]octane
 Perchlorate with Methanol
;
_journal_issue 5
_journal_name_full 'Crystal Growth &amp; Design'
_journal_page_first 2187
_journal_paper_doi 10.1021/cg4016959
_journal_volume 14
_journal_year 2014
_chemical_formula_moiety 'C6 H13 N2, Cl O4, C H4 O, C H4 O'
_chemical_formula_sum 'C8 H21 Cl N2 O6'
_chemical_formula_weight 276.72
_chemical_name_common
;
dabcoHClO4 methanol cocrystal
;
_chemical_name_systematic
; 
1,4-diazabicyclo[2.2.2]octane perchlorate methanol cocrystal
;
_space_group_IT_number 14
_symmetry_cell_setting monoclinic
_symmetry_space_group_name_Hall '-P 2ybc'
_symmetry_space_group_name_H-M 'P 1 21/c 1'
_atom_sites_solution_hydrogens geom
_atom_sites_solution_primary direct
_atom_sites_solution_secondary difmap
_audit_creation_method SHELXL-97
_cell_angle_alpha 90.00
_cell_angle_beta 90.328(14)
_cell_angle_gamma 90.00
_cell_formula_units_Z 4
_cell_length_a 7.771(2)
_cell_length_b 9.800(2)
_cell_length_c 15.1018(13)
_cell_measurement_pressure 2160000
_cell_measurement_reflns_used 5999
_cell_measurement_temperature 296(2)
_cell_measurement_theta_max 28.29
_cell_measurement_theta_min 3.41
_cell_volume 1150.1(4)
_computing_cell_refinement 'CrysAlis (Oxford Diffraction, 2010)'
_computing_data_collection 'CrysAlis (Oxford Diffraction, 2010)'
_computing_data_reduction 'CrysAlis (Oxford Diffraction, 2010)'
_computing_molecular_graphics
;X-Seed (Barbour, 2001) 
and POV-Ray (Persistence of Vision, 2004)
;
_computing_structure_refinement 'SHELXL-97 (Sheldrick, 1997)'
_computing_structure_solution 'SHELXS-97 (Sheldrick, 1997)'
_diffrn_ambient_temperature 296(2)
_diffrn_measured_fraction_theta_full 0.330
_diffrn_measured_fraction_theta_max 0.330
_diffrn_measurement_device_type 'Kuma KM4CCD \k geometry'
_diffrn_measurement_method
;HP omega scans - for more details see:
A. Budzianowski, A. Katrusiak in High-Pressure Crystallography
(Eds.: A. Katrusiak, P. F. McMillan),
Dordrecht: Kluwer Acad. Publ., 2004 pp.157-168
;
_diffrn_radiation_monochromator graphite
_diffrn_radiation_source 'fine-focus sealed tube'
_diffrn_radiation_type MoK\a
_diffrn_radiation_wavelength 0.71073
_diffrn_reflns_av_R_equivalents 0.1243
_diffrn_reflns_av_sigmaI/netI 0.0787
_diffrn_reflns_limit_h_max 6
_diffrn_reflns_limit_h_min -6
_diffrn_reflns_limit_k_max 10
_diffrn_reflns_limit_k_min -10
_diffrn_reflns_limit_l_max 20
_diffrn_reflns_limit_l_min -19
_diffrn_reflns_number 5999
_diffrn_reflns_theta_full 28.29
_diffrn_reflns_theta_max 28.29
_diffrn_reflns_theta_min 3.41
_exptl_absorpt_coefficient_mu 0.354
_exptl_absorpt_correction_T_max 0.87
_exptl_absorpt_correction_T_min 0.46
_exptl_absorpt_correction_type integration
_exptl_absorpt_process_details
;
Katrusiak, A. (2003). REDSHABS - Program for correcting
reflections intensities for DAC absorption, gasket shadowing
and sample crystal absorption. Adam Mickiewicz University, Pozna\'n.
Katrusiak, A. (2004). Z. Kristallogr. 219, 461-467
;
_exptl_crystal_colour colourless
_exptl_crystal_density_diffrn 1.598
_exptl_crystal_density_method 'not measured'
_exptl_crystal_description plate
_exptl_crystal_F_000 592
_exptl_crystal_size_max 0.28
_exptl_crystal_size_mid 0.13
_exptl_crystal_size_min 0.12
_refine_diff_density_max 0.366
_refine_diff_density_min -0.334
_refine_diff_density_rms 0.084
_refine_ls_extinction_method none
_refine_ls_goodness_of_fit_ref 1.177
_refine_ls_hydrogen_treatment mixed
_refine_ls_matrix_type full
_refine_ls_number_parameters 152
_refine_ls_number_reflns 941
_refine_ls_number_restraints 18
_refine_ls_restrained_S_all 1.169
_refine_ls_R_factor_all 0.1612
_refine_ls_R_factor_gt 0.1077
_refine_ls_shift/su_max 0.000
_refine_ls_shift/su_mean 0.000
_refine_ls_structure_factor_coef Fsqd
_refine_ls_weighting_details 'calc w=1/[\s^2^(Fo^2^)+(0.2000P)^2^+0.0000P] where P=(Fo^2^+2Fc^2^)/3'
_refine_ls_weighting_scheme calc
_refine_ls_wR_factor_gt 0.2784
_refine_ls_wR_factor_ref 0.3269
_reflns_number_gt 546
_reflns_number_total 941
_reflns_threshold_expression >2sigma(I)
_cod_data_source_file cg4016959_si_002.cif
_cod_data_source_block dabcoHClO4.2CH3OH@2.16
_cod_depositor_comments 'Adding full bibliography for 4510264--4510266.cif.'
_cod_original_sg_symbol_Hall -P2ybc
_cod_original_sg_symbol_H-M P21/c
_cod_database_code 4510264

loop_
_symmetry_equiv_pos_as_xyz
'x, y, z'
'-x, y+1/2, -z+1/2'
'-x, -y, -z'
'x, -y-1/2, z-1/2'

loop_
_atom_site_label
_atom_site_type_symbol
_atom_site_fract_x
_atom_site_fract_y
_atom_site_fract_z
_atom_site_U_iso_or_equiv
_atom_site_adp_type
_atom_site_occupancy
_atom_site_symmetry_multiplicity
_atom_site_calc_flag
_atom_site_refinement_flags
_atom_site_disorder_assembly
_atom_site_disorder_group
Cl1 Cl 0.7563(6) 0.7359(3) 0.12229(14) 0.0528(15) Uani 1 1 d . . .
O1 O 0.8919(17) 0.8210(11) 0.1016(5) 0.074(4) Uani 1 1 d . . .
O3 O 0.8071(19) 0.6248(9) 0.1747(5) 0.123(6) Uani 1 1 d . . .
O4 O 0.6771(16) 0.6762(11) 0.0451(5) 0.091(5) Uani 1 1 d . . .
O2 O 0.6343(18) 0.8118(10) 0.1728(7) 0.101(5) Uani 1 1 d . . .
N4 N 0.8296(16) 0.2393(9) 0.2068(5) 0.039(4) Uani 1 1 d . . .
H4A H 0.8275 0.2281 0.2666 0.047 Uiso 0.50 1 calc PR . .
N1 N 0.8315(18) 0.2705(9) 0.0422(5) 0.055(4) Uani 1 1 d . . .
H1A H 0.8321 0.2820 -0.0176 0.066 Uiso 0.50 1 calc PR . .
C8 C 0.674(2) 0.2955(13) 0.1771(6) 0.053(5) Uani 1 1 d . . .
H8A H 0.6587 0.3842 0.2043 0.064 Uiso 1 1 calc R . .
H8B H 0.5802 0.2374 0.1956 0.064 Uiso 1 1 calc R . .
C6 C 0.869(2) 0.1198(11) 0.0638(5) 0.062(5) Uani 1 1 d . . .
H6A H 0.7854 0.0606 0.0352 0.075 Uiso 1 1 calc R . .
H6B H 0.9832 0.0944 0.0443 0.075 Uiso 1 1 calc R . .
C3 C 0.965(2) 0.3324(13) 0.1826(6) 0.054(4) Uani 1 1 d U . .
H3A H 1.0751 0.2947 0.2012 0.065 Uiso 1 1 calc R . .
H3B H 0.9490 0.4181 0.2135 0.065 Uiso 1 1 calc R . .
C5 C 0.8554(19) 0.1097(11) 0.1636(6) 0.066(5) Uani 1 1 d . . .
H5A H 0.7604 0.0498 0.1782 0.080 Uiso 1 1 calc R . .
H5B H 0.9600 0.0685 0.1867 0.080 Uiso 1 1 calc R . .
C2 C 0.9691(19) 0.3592(10) 0.0831(5) 0.046(3) Uani 1 1 d U . .
H2B H 0.9460 0.4546 0.0709 0.055 Uiso 1 1 calc R . .
H2A H 1.0810 0.3362 0.0592 0.055 Uiso 1 1 calc R . .
C7 C 0.669(2) 0.3113(14) 0.0758(7) 0.070(4) Uani 1 1 d U . .
H7B H 0.5782 0.2546 0.0509 0.084 Uiso 1 1 calc R . .
H7A H 0.6454 0.4055 0.0600 0.084 Uiso 1 1 calc R . .
O9 O 0.7892(19) 0.1298(11) 0.3758(4) 0.069(5) Uani 1 1 d . . .
H9A H 0.8979 0.0844 0.3827 0.083 Uiso 0.10 1 calc PR . .
H9B H 0.7630 0.1790 0.4291 0.083 Uiso 0.45 1 calc PR . .
H9C H 0.7951 0.1925 0.3271 0.083 Uiso 0.45 1 calc PR . .
C10 C 0.666(3) 0.0377(16) 0.3601(6) 0.077(7) Uani 1 1 d . . .
H10A H 0.5609 0.0672 0.3868 0.093 Uiso 1 1 calc R . .
H10B H 0.7001 -0.0486 0.3848 0.093 Uiso 1 1 calc R . .
H10C H 0.6497 0.0282 0.2974 0.093 Uiso 1 1 calc R . .
C12 C 0.675(7) 0.578(4) 0.385(2) 0.131(18) Uiso 0.50 1 d P A 1
H12A H 0.6209 0.6035 0.3298 0.157 Uiso 0.50 1 calc PR A 1
H12B H 0.7655 0.6410 0.3984 0.157 Uiso 0.50 1 calc PR A 1
H12C H 0.5908 0.5796 0.4312 0.157 Uiso 0.50 1 calc PR A 1
O11 O 0.749(3) 0.433(2) 0.3765(9) 0.077(5) Uiso 0.50 1 d P A 1
H11A H 0.7747 0.3979 0.4344 0.092 Uiso 0.20 1 calc PR A 1
H11B H 0.8532 0.4362 0.3423 0.092 Uiso 0.20 1 calc PR A 1
H11C H 0.6672 0.3750 0.3476 0.092 Uiso 0.10 1 calc PR A 1
C14 C 0.667(3) 0.531(2) 0.3713(11) 0.028(5) Uiso 0.50 1 d P B 2
H14A H 0.6246 0.5438 0.3121 0.034 Uiso 0.50 1 calc PR B 2
H14B H 0.7580 0.4646 0.3709 0.034 Uiso 0.50 1 calc PR B 2
H14C H 0.7098 0.6157 0.3940 0.034 Uiso 0.50 1 calc PR B 2
O13 O 0.539(4) 0.486(2) 0.4229(11) 0.102(6) Uiso 0.50 1 d P B 2
H13A H 0.5595 0.3927 0.4390 0.123 Uiso 0.20 1 calc PR B 2
H13B H 0.4316 0.4925 0.3911 0.123 Uiso 0.20 1 calc PR B 2
H13C H 0.5332 0.5410 0.4754 0.123 Uiso 0.10 1 calc PR B 2

loop_
_atom_site_aniso_label
_atom_site_aniso_U_11
_atom_site_aniso_U_22
_atom_site_aniso_U_33
_atom_site_aniso_U_23
_atom_site_aniso_U_13
_atom_site_aniso_U_12
Cl1 0.069(6) 0.044(3) 0.0459(14) -0.0006(13) 0.0055(18) -0.0038(13)
O1 0.061(19) 0.069(10) 0.091(5) 0.021(5) -0.012(7) -0.014(4)
O3 0.24(3) 0.042(10) 0.088(5) 0.013(4) -0.040(7) -0.007(6)
O4 0.03(2) 0.183(13) 0.060(4) -0.023(5) -0.022(6) -0.014(6)
O2 0.07(2) 0.095(12) 0.136(7) -0.032(7) 0.046(8) -0.006(5)
N4 0.029(17) 0.053(9) 0.035(3) 0.001(4) -0.009(5) 0.005(4)
N1 0.061(19) 0.063(11) 0.040(4) -0.005(4) -0.011(6) -0.004(5)
C8 0.05(2) 0.071(13) 0.037(4) 0.000(5) -0.010(7) -0.003(6)
C6 0.09(2) 0.053(12) 0.046(5) 0.000(5) -0.001(6) 0.003(6)
C3 0.048(10) 0.059(7) 0.056(5) 0.000(5) 0.001(6) -0.012(5)
C5 0.10(2) 0.046(12) 0.053(5) 0.004(5) 0.011(7) -0.002(6)
C2 0.037(9) 0.044(6) 0.056(5) 0.000(4) -0.002(6) -0.008(4)
C7 0.061(11) 0.083(8) 0.066(6) 0.009(5) 0.001(7) 0.007(6)
O9 0.088(17) 0.085(10) 0.035(3) -0.007(3) -0.005(5) -0.034(6)
C10 0.12(3) 0.043(14) 0.065(6) 0.006(6) 0.031(9) 0.002(7)

loop_
_atom_type_symbol
_atom_type_description
_atom_type_scat_dispersion_real
_atom_type_scat_dispersion_imag
_atom_type_scat_source
C C 0.0033 0.0016 'International Tables Vol C Tables 4.2.6.8 and 6.1.1.4'
H H 0.0000 0.0000 'International Tables Vol C Tables 4.2.6.8 and 6.1.1.4'
N N 0.0061 0.0033 'International Tables Vol C Tables 4.2.6.8 and 6.1.1.4'
O O 0.0106 0.0060 'International Tables Vol C Tables 4.2.6.8 and 6.1.1.4'
Cl Cl 0.1484 0.1585 'International Tables Vol C Tables 4.2.6.8 and 6.1.1.4'

loop_
_geom_angle_atom_site_label_1
_geom_angle_atom_site_label_2
_geom_angle_atom_site_label_3
_geom_angle
O1 Cl1 O3 112.6(10)
O1 Cl1 O2 108.4(9)
O3 Cl1 O2 106.7(7)
O1 Cl1 O4 112.7(5)
O3 Cl1 O4 105.0(6)
O2 Cl1 O4 111.2(8)
C8 N4 C5 108.9(10)
C8 N4 C3 107.4(13)
C5 N4 C3 109.8(12)
C8 N4 H4A 110.2
C5 N4 H4A 110.2
C3 N4 H4A 110.2
C7 N1 C2 108.7(11)
C7 N1 C6 111.1(9)
C2 N1 C6 109.5(11)
C7 N1 H1A 109.2
C2 N1 H1A 109.2
C6 N1 H1A 109.2
N4 C8 C7 112.3(12)
N4 C8 H8A 109.1
C7 C8 H8A 109.1
N4 C8 H8B 109.1
C7 C8 H8B 109.1
H8A C8 H8B 107.9
C5 C6 N1 105.1(8)
C5 C6 H6A 110.7
N1 C6 H6A 110.7
C5 C6 H6B 110.7
N1 C6 H6B 110.7
H6A C6 H6B 108.8
N4 C3 C2 112.1(9)
N4 C3 H3A 109.2
C2 C3 H3A 109.2
N4 C3 H3B 109.2
C2 C3 H3B 109.2
H3A C3 H3B 107.9
N4 C5 C6 113.7(8)
N4 C5 H5A 108.8
C6 C5 H5A 108.8
N4 C5 H5B 108.8
C6 C5 H5B 108.8
H5A C5 H5B 107.7
N1 C2 C3 106.7(9)
N1 C2 H2B 110.4
C3 C2 H2B 110.4
N1 C2 H2A 110.4
C3 C2 H2A 110.4
H2B C2 H2A 108.6
N1 C7 C8 107.8(12)
N1 C7 H7B 110.1
C8 C7 H7B 110.1
N1 C7 H7A 110.1
C8 C7 H7A 110.1
H7B C7 H7A 108.5
C10 O9 H9A 109.5
C10 O9 H9B 109.5
H9A O9 H9B 109.5
C10 O9 H9C 109.5
H9A O9 H9C 109.5
H9B O9 H9C 109.5
O9 C10 H10A 109.5
O9 C10 H10B 109.5
H10A C10 H10B 109.5
O9 C10 H10C 109.5
H10A C10 H10C 109.5
H10B C10 H10C 109.5
O11 C12 H12A 109.5
O11 C12 H12B 109.5
H12A C12 H12B 109.5
O11 C12 H12C 109.5
H12A C12 H12C 109.5
H12B C12 H12C 109.5
C12 O11 H11A 109.5
C12 O11 H11B 109.5
H11A O11 H11B 109.5
C12 O11 H11C 109.5
H11A O11 H11C 109.5
H11B O11 H11C 109.5
O13 C14 H14A 109.5
O13 C14 H14B 109.5
H14A C14 H14B 109.5
O13 C14 H14C 109.5
H14A C14 H14C 109.5
H14B C14 H14C 109.5
C14 O13 H13A 109.5
C14 O13 H13B 109.5
H13A O13 H13B 109.5
C14 O13 H13C 109.5
H13A O13 H13C 109.5
H13B O13 H13C 109.5

loop_
_geom_bond_atom_site_label_1
_geom_bond_atom_site_label_2
_geom_bond_distance
Cl1 O1 1.381(11)
Cl1 O3 1.402(10)
Cl1 O2 1.429(11)
Cl1 O4 1.440(8)
N4 C8 1.397(19)
N4 C5 1.442(12)
N4 C3 1.443(17)
N4 H4A 0.9100
N1 C7 1.424(18)
N1 C2 1.508(16)
N1 C6 1.539(13)
N1 H1A 0.9100
C8 C7 1.538(14)
C8 H8A 0.9700
C8 H8B 0.9700
C6 C5 1.515(12)
C6 H6A 0.9700
C6 H6B 0.9700
C3 C2 1.526(12)
C3 H3A 0.9700
C3 H3B 0.9700
C5 H5A 0.9700
C5 H5B 0.9700
C2 H2B 0.9700
C2 H2A 0.9700
C7 H7B 0.9700
C7 H7A 0.9700
O9 C10 1.334(17)
O9 H9A 0.9600
O9 H9B 0.9600
O9 H9C 0.9600
C10 H10A 0.9600
C10 H10B 0.9600
C10 H10C 0.9600
C12 O11 1.54(4)
C12 H12A 0.9600
C12 H12B 0.9600
C12 H12C 0.9600
O11 H11A 0.9600
O11 H11B 0.9600
O11 H11C 0.9600
C14 O13 1.34(3)
C14 H14A 0.9600
C14 H14B 0.9600
C14 H14C 0.9600
O13 H13A 0.9600
O13 H13B 0.9600
O13 H13C 0.9600
